data_4084722
loop_
_publ_author_name
'Ma, Chong'
'Ai, Chunjin'
'Li, Zhefu'
'Li, Bin'
'Song, Haibin'
'Xu, Shansheng'
'Wang, Baiquan'

_publ_section_title
;
 Synthesis and Alkyne Insertion Reactions of NHC-Based Cyclometalated
 Ruthenium(II) Complexes
;
_journal_issue 19
_journal_name_full Organometallics
_journal_page_first 5164
_journal_paper_doi 10.1021/om500369g
_journal_volume 33
_journal_year 2014
_chemical_formula_moiety 'C29 H32 Cl F N2 Ru'
_chemical_formula_sum 'C29 H32 Cl F N2 Ru'
_chemical_formula_weight 564.08
_chemical_name_systematic
; 
 ? 
;
_space_group_crystal_system monoclinic
_space_group_IT_number 14
_space_group_name_Hall '-P 2ybc'
_space_group_name_H-M_alt 'P 1 21/c 1'
_symmetry_space_group_name_Hall '-P 2ybc'
_symmetry_space_group_name_H-M 'P 1 21/c 1'
_atom_sites_solution_hydrogens geom
_atom_sites_solution_primary direct
_atom_sites_solution_secondary difmap
_audit_creation_method SHELXL-2013
_cell_angle_alpha 90
_cell_angle_beta 94.362(5)
_cell_angle_gamma 90
_cell_formula_units_Z 4
_cell_length_a 12.4470(12)
_cell_length_b 15.0090(16)
_cell_length_c 13.7360(14)
_cell_measurement_reflns_used 14055
_cell_measurement_temperature 113(2)
_cell_measurement_theta_max 36.30
_cell_measurement_theta_min 1.50
_cell_volume 2558.7(5)
_computing_cell_refinement 'CrystalClear-SM Expert 2.0 r4'
_computing_data_collection 'CrystalClear-SM Expert 2.0 r4 (Rigaku, 2009)'
_computing_data_reduction 'CrystalClear-SM Expert 2.0 r4'
_computing_molecular_graphics 'CrystalStructure 4.0'
_computing_publication_material 'CrystalStructure 4.0 (Rigaku, 2009)'
_computing_structure_refinement 'SHELXL-2013 (Sheldrick, 2013)'
_computing_structure_solution 'SHELXS97 (Sheldrick, 1997)'
_diffrn_ambient_temperature 113(2)
_diffrn_detector_area_resol_mean 14.222
_diffrn_measured_fraction_theta_full 1.000
_diffrn_measured_fraction_theta_max 0.999
_diffrn_measurement_device_type 'Rigaku Saturn724 CCD'
_diffrn_measurement_method \w
_diffrn_radiation_type MoK\a
_diffrn_radiation_wavelength 0.71075
_diffrn_reflns_av_R_equivalents 0.0569
_diffrn_reflns_av_unetI/netI 0.0503
_diffrn_reflns_Laue_measured_fraction_full 1.000
_diffrn_reflns_Laue_measured_fraction_max 0.999
_diffrn_reflns_limit_h_max 20
_diffrn_reflns_limit_h_min -20
_diffrn_reflns_limit_k_max 24
_diffrn_reflns_limit_k_min -23
_diffrn_reflns_limit_l_max 22
_diffrn_reflns_limit_l_min -22
_diffrn_reflns_number 49223
_diffrn_reflns_point_group_measured_fraction_full 1.000
_diffrn_reflns_point_group_measured_fraction_max 0.999
_diffrn_reflns_theta_full 25.242
_diffrn_reflns_theta_max 36.319
_diffrn_reflns_theta_min 1.641
_exptl_absorpt_coefficient_mu 0.744
_exptl_absorpt_correction_T_max 0.862
_exptl_absorpt_correction_T_min 0.721
_exptl_absorpt_correction_type multi-scan
_exptl_absorpt_process_details 'Jacobson, R. (1998) Private communication'
_exptl_crystal_colour orange
_exptl_crystal_density_diffrn 1.464
_exptl_crystal_density_method 'not measured'
_exptl_crystal_description prism
_exptl_crystal_F_000 1160
_exptl_crystal_size_max 0.240
_exptl_crystal_size_mid 0.220
_exptl_crystal_size_min 0.200
_refine_diff_density_max 0.700
_refine_diff_density_min -1.637
_refine_diff_density_rms 0.096
_refine_ls_extinction_method none
_refine_ls_goodness_of_fit_ref 1.073
_refine_ls_hydrogen_treatment constr
_refine_ls_matrix_type full
_refine_ls_number_parameters 313
_refine_ls_number_reflns 12379
_refine_ls_number_restraints 0
_refine_ls_restrained_S_all 1.073
_refine_ls_R_factor_all 0.0511
_refine_ls_R_factor_gt 0.0411
_refine_ls_shift/su_max 0.002
_refine_ls_shift/su_mean 0.000
_refine_ls_structure_factor_coef Fsqd
_refine_ls_weighting_details
; 
 w=1/[\s^2^(Fo^2^)+(0.0424P)^2^+0.0917P] 
 where P=(Fo^2^+2Fc^2^)/3 
;
_refine_ls_weighting_scheme calc
_refine_ls_wR_factor_gt 0.0895
_refine_ls_wR_factor_ref 0.0950
_reflns_Friedel_coverage 0.000
_reflns_number_gt 10671
_reflns_number_total 12379
_reflns_threshold_expression 'I > 2\s(I)'
_cod_data_source_file om500369g_si_001.cif
_cod_data_source_block 2b
_cod_database_code 4084722
_shelx_space_group_comment
; 
The symmetry employed for this shelxl refinement is uniquely defined 
by the following loop, which should always be used as a source of 
symmetry information in preference to the above space-group names. 
They are only intended as comments. 
;
_shelx_estimated_absorpt_t_min 0.842
_shelx_estimated_absorpt_t_max 0.865
_shelxl_version_number 2013-2

loop_
_space_group_symop_operation_xyz
'x, y, z'
'-x, y+1/2, -z+1/2'
'-x, -y, -z'
'x, -y-1/2, z-1/2'

loop_
_atom_site_label
_atom_site_type_symbol
_atom_site_fract_x
_atom_site_fract_y
_atom_site_fract_z
_atom_site_U_iso_or_equiv
_atom_site_adp_type
_atom_site_occupancy
_atom_site_site_symmetry_order
_atom_site_calc_flag
_atom_site_refinement_flags_posn
_atom_site_refinement_flags_adp
Ru1 Ru 0.26879(2) 0.32897(2) 0.85756(2) 0.01659(3) Uani 1 1 d . .
Cl1 Cl 0.38799(3) 0.26761(3) 0.98890(3) 0.02525(8) Uani 1 1 d . .
F1 F 0.10621(9) 0.52534(8) 1.15087(8) 0.0417(3) Uani 1 1 d . .
N1 N 0.40518(10) 0.48962(8) 0.87748(8) 0.0193(2) Uani 1 1 d . .
N2 N 0.47666(9) 0.40916(8) 0.76878(8) 0.0185(2) Uani 1 1 d . .
C1 C 0.13974(11) 0.36252(10) 0.74445(10) 0.0198(2) Uani 1 1 d . .
C2 C 0.09261(12) 0.32819(10) 0.82889(11) 0.0214(3) Uani 1 1 d . .
H2 H 0.0415 0.3635 0.8595 0.026 Uiso 1 1 calc R U
C3 C 0.12021(12) 0.24324(11) 0.86783(12) 0.0246(3) Uani 1 1 d . .
H3 H 0.0865 0.2218 0.9230 0.030 Uiso 1 1 calc R U
C4 C 0.19868(13) 0.18942(11) 0.82449(13) 0.0258(3) Uani 1 1 d . .
C5 C 0.24348(12) 0.22014(11) 0.73832(12) 0.0232(3) Uani 1 1 d . .
H5 H 0.2908 0.1830 0.7054 0.028 Uiso 1 1 calc R U
C6 C 0.21723(11) 0.30654(11) 0.70175(10) 0.0209(3) Uani 1 1 d . .
H6 H 0.2521 0.3281 0.6472 0.025 Uiso 1 1 calc R U
C7 C 0.10691(13) 0.45354(11) 0.70410(11) 0.0247(3) Uani 1 1 d . .
H7 H 0.0888 0.4919 0.7601 0.030 Uiso 1 1 calc R U
C8 C 0.00467(15) 0.44476(14) 0.63390(14) 0.0362(4) Uani 1 1 d . .
H8A H 0.0208 0.4086 0.5774 0.054 Uiso 1 1 calc R U
H8B H -0.0193 0.5041 0.6118 0.054 Uiso 1 1 calc R U
H8C H -0.0524 0.4160 0.6679 0.054 Uiso 1 1 calc R U
C9 C 0.19659(16) 0.50016(13) 0.65264(14) 0.0337(4) Uani 1 1 d . .
H9A H 0.2603 0.5071 0.6985 0.051 Uiso 1 1 calc R U
H9B H 0.1715 0.5589 0.6297 0.051 Uiso 1 1 calc R U
H9C H 0.2153 0.4642 0.5968 0.051 Uiso 1 1 calc R U
C10 C 0.23625(17) 0.10238(13) 0.86904(16) 0.0377(4) Uani 1 1 d . .
H10A H 0.2164 0.0537 0.8236 0.057 Uiso 1 1 calc R U
H10B H 0.2022 0.0930 0.9302 0.057 Uiso 1 1 calc R U
H10C H 0.3147 0.1037 0.8823 0.057 Uiso 1 1 calc R U
C11 C 0.39337(11) 0.41043(10) 0.82778(9) 0.0179(2) Uani 1 1 d . .
C12 C 0.49419(12) 0.53696(10) 0.85036(11) 0.0219(3) Uani 1 1 d . .
H12 H 0.5189 0.5931 0.8749 0.026 Uiso 1 1 calc R U
C13 C 0.53867(12) 0.48647(11) 0.78156(11) 0.0223(3) Uani 1 1 d . .
H13 H 0.6005 0.5011 0.7483 0.027 Uiso 1 1 calc R U
C14 C 0.32762(12) 0.50635(11) 0.94669(10) 0.0211(3) Uani 1 1 d . .
C15 C 0.25369(12) 0.43549(10) 0.95224(10) 0.0208(3) Uani 1 1 d . .
C16 C 0.17871(13) 0.44335(12) 1.02352(11) 0.0258(3) Uani 1 1 d . .
H16 H 0.1281 0.3972 1.0324 0.031 Uiso 1 1 calc R U
C17 C 0.18003(13) 0.52010(12) 1.08093(11) 0.0290(3) Uani 1 1 d . .
C18 C 0.24973(14) 0.59041(12) 1.07216(12) 0.0301(4) Uani 1 1 d . .
H18 H 0.2458 0.6420 1.1118 0.036 Uiso 1 1 calc R U
C19 C 0.32696(13) 0.58366(11) 1.00286(11) 0.0265(3) Uani 1 1 d . .
H19 H 0.3770 0.6303 0.9946 0.032 Uiso 1 1 calc R U
C20 C 0.48854(12) 0.34044(10) 0.69348(11) 0.0212(3) Uani 1 1 d . .
H20A H 0.4530 0.3621 0.6310 0.025 Uiso 1 1 calc R U
H20B H 0.4499 0.2862 0.7122 0.025 Uiso 1 1 calc R U
C21 C 0.60407(11) 0.31509(10) 0.67692(10) 0.0192(3) Uani 1 1 d . .
C22 C 0.65426(11) 0.35092(10) 0.59678(10) 0.0197(2) Uani 1 1 d . .
C23 C 0.75685(12) 0.31865(11) 0.57668(11) 0.0235(3) Uani 1 1 d . .
H23 H 0.7907 0.3425 0.5227 0.028 Uiso 1 1 calc R U
C24 C 0.81004(12) 0.25292(11) 0.63360(12) 0.0260(3) Uani 1 1 d . .
C25 C 0.75998(13) 0.22109(12) 0.71473(12) 0.0266(3) Uani 1 1 d . .
H25 H 0.7962 0.1780 0.7558 0.032 Uiso 1 1 calc R U
C26 C 0.65814(13) 0.25089(10) 0.73699(11) 0.0225(3) Uani 1 1 d . .
C27 C 0.59814(13) 0.41952(11) 0.53088(11) 0.0253(3) Uani 1 1 d . .
H27A H 0.5384 0.3914 0.4917 0.038 Uiso 1 1 calc R U
H27B H 0.6494 0.4446 0.4875 0.038 Uiso 1 1 calc R U
H27C H 0.5701 0.4672 0.5706 0.038 Uiso 1 1 calc R U
C28 C 0.91693(14) 0.21384(14) 0.60818(15) 0.0361(4) Uani 1 1 d . .
H28A H 0.9392 0.2421 0.5486 0.054 Uiso 1 1 calc R U
H28B H 0.9089 0.1495 0.5975 0.054 Uiso 1 1 calc R U
H28C H 0.9717 0.2247 0.6620 0.054 Uiso 1 1 calc R U
C29 C 0.60662(16) 0.21184(12) 0.82433(12) 0.0315(4) Uani 1 1 d . .
H29A H 0.5534 0.1668 0.8019 0.047 Uiso 1 1 calc R U
H29B H 0.5709 0.2593 0.8587 0.047 Uiso 1 1 calc R U
H29C H 0.6623 0.1842 0.8688 0.047 Uiso 1 1 calc R U

loop_
_atom_site_aniso_label
_atom_site_aniso_U_11
_atom_site_aniso_U_22
_atom_site_aniso_U_33
_atom_site_aniso_U_23
_atom_site_aniso_U_13
_atom_site_aniso_U_12
Ru1 0.01616(5) 0.01857(6) 0.01546(5) 0.00001(3) 0.00402(3) 0.00231(4)
Cl1 0.02730(17) 0.02920(19) 0.01914(14) 0.00425(13) 0.00115(12) 0.00712(14)
F1 0.0388(6) 0.0580(8) 0.0299(5) -0.0115(5) 0.0136(4) 0.0154(5)
N1 0.0211(5) 0.0201(6) 0.0167(5) -0.0022(4) 0.0001(4) 0.0012(4)
N2 0.0168(5) 0.0213(6) 0.0175(5) -0.0033(4) 0.0021(4) -0.0012(4)
C1 0.0172(6) 0.0239(7) 0.0185(5) -0.0002(5) 0.0020(4) 0.0000(5)
C2 0.0165(6) 0.0257(8) 0.0226(6) 0.0004(5) 0.0051(5) 0.0019(5)
C3 0.0202(6) 0.0267(8) 0.0278(7) 0.0043(6) 0.0073(5) -0.0019(5)
C4 0.0227(7) 0.0205(7) 0.0340(8) 0.0004(6) 0.0021(6) -0.0018(6)
C5 0.0194(6) 0.0228(7) 0.0277(7) -0.0087(6) 0.0030(5) -0.0010(5)
C6 0.0185(6) 0.0266(7) 0.0177(6) -0.0041(5) 0.0025(4) -0.0022(5)
C7 0.0274(7) 0.0246(8) 0.0219(6) 0.0021(5) -0.0002(5) 0.0018(6)
C8 0.0309(9) 0.0404(10) 0.0359(9) 0.0101(8) -0.0064(7) 0.0030(8)
C9 0.0387(9) 0.0279(9) 0.0344(9) 0.0083(7) 0.0011(7) -0.0064(7)
C10 0.0391(10) 0.0226(9) 0.0513(11) 0.0064(8) 0.0029(8) 0.0032(7)
C11 0.0179(6) 0.0212(7) 0.0145(5) -0.0017(5) 0.0012(4) 0.0031(5)
C12 0.0221(6) 0.0208(7) 0.0223(6) -0.0021(5) -0.0011(5) -0.0024(5)
C13 0.0205(6) 0.0242(7) 0.0222(6) -0.0017(5) 0.0020(5) -0.0044(5)
C14 0.0224(6) 0.0245(7) 0.0160(5) -0.0038(5) 0.0000(5) 0.0066(5)
C15 0.0216(6) 0.0242(7) 0.0167(5) -0.0017(5) 0.0027(4) 0.0068(5)
C16 0.0242(7) 0.0312(8) 0.0226(6) -0.0015(6) 0.0059(5) 0.0066(6)
C17 0.0274(8) 0.0403(10) 0.0198(6) -0.0056(6) 0.0050(5) 0.0138(7)
C18 0.0322(8) 0.0326(9) 0.0251(7) -0.0111(6) -0.0010(6) 0.0136(7)
C19 0.0281(7) 0.0260(8) 0.0248(7) -0.0077(6) -0.0015(5) 0.0061(6)
C20 0.0178(6) 0.0260(7) 0.0202(6) -0.0065(5) 0.0045(5) -0.0034(5)
C21 0.0169(6) 0.0226(7) 0.0184(5) -0.0042(5) 0.0033(4) -0.0025(5)
C22 0.0178(6) 0.0231(7) 0.0185(5) -0.0028(5) 0.0032(4) -0.0027(5)
C23 0.0179(6) 0.0295(8) 0.0239(6) -0.0019(6) 0.0069(5) -0.0034(5)
C24 0.0191(6) 0.0303(8) 0.0286(7) -0.0058(6) 0.0022(5) 0.0006(6)
C25 0.0283(7) 0.0272(8) 0.0239(7) -0.0003(6) 0.0002(6) 0.0056(6)
C26 0.0263(7) 0.0219(7) 0.0195(6) -0.0023(5) 0.0041(5) -0.0013(6)
C27 0.0275(7) 0.0251(8) 0.0233(6) 0.0004(6) 0.0024(5) -0.0016(6)
C28 0.0215(7) 0.0437(11) 0.0434(10) -0.0085(8) 0.0052(7) 0.0067(7)
C29 0.0416(10) 0.0310(9) 0.0228(7) 0.0023(6) 0.0087(6) 0.0010(7)

loop_
_atom_type_symbol
_atom_type_description
_atom_type_scat_dispersion_real
_atom_type_scat_dispersion_imag
_atom_type_scat_source
C C 0.0033 0.0016 'International Tables Vol C Tables 4.2.6.8 and 6.1.1.4'
H H 0.0000 0.0000 'International Tables Vol C Tables 4.2.6.8 and 6.1.1.4'
N N 0.0061 0.0033 'International Tables Vol C Tables 4.2.6.8 and 6.1.1.4'
F F 0.0171 0.0103 'International Tables Vol C Tables 4.2.6.8 and 6.1.1.4'
Cl Cl 0.1484 0.1585 'International Tables Vol C Tables 4.2.6.8 and 6.1.1.4'
Ru Ru -1.2594 0.8363 'International Tables Vol C Tables 4.2.6.8 and 6.1.1.4'

loop_
_geom_angle_atom_site_label_1
_geom_angle_atom_site_label_2
_geom_angle_atom_site_label_3
_geom_angle
C11 Ru1 C15 76.74(6)
C11 Ru1 C2 136.91(5)
C15 Ru1 C2 88.84(6)
C11 Ru1 C1 104.23(5)
C15 Ru1 C1 99.76(6)
C2 Ru1 C1 38.02(5)
C11 Ru1 C6 93.80(5)
C15 Ru1 C6 133.54(6)
C2 Ru1 C6 67.29(5)
C1 Ru1 C6 37.96(5)
C11 Ru1 C3 171.48(6)
C15 Ru1 C3 106.55(6)
C2 Ru1 C3 36.91(6)
C1 Ru1 C3 67.64(6)
C6 Ru1 C3 78.22(6)
C11 Ru1 C4 142.05(6)
C15 Ru1 C4 140.60(6)
C2 Ru1 C4 66.52(6)
C1 Ru1 C4 79.85(6)
C6 Ru1 C4 65.98(6)
C3 Ru1 C4 36.52(6)
C11 Ru1 C5 110.20(5)
C15 Ru1 C5 166.03(6)
C2 Ru1 C5 77.85(5)
C1 Ru1 C5 67.08(6)
C6 Ru1 C5 36.43(6)
C3 Ru1 C5 64.92(6)
C4 Ru1 C5 35.89(6)
C11 Ru1 Cl1 86.87(4)
C15 Ru1 Cl1 84.61(4)
C2 Ru1 Cl1 132.52(4)
C1 Ru1 Cl1 168.71(4)
C6 Ru1 Cl1 140.96(4)
C3 Ru1 Cl1 101.17(4)
C4 Ru1 Cl1 90.15(4)
C5 Ru1 Cl1 107.47(4)
C11 N1 C12 111.50(12)
C11 N1 C14 115.53(12)
C12 N1 C14 132.95(13)
C11 N2 C13 110.57(12)
C11 N2 C20 123.19(12)
C13 N2 C20 125.76(12)
C2 C1 C6 116.63(14)
C2 C1 C7 120.20(13)
C6 C1 C7 123.17(13)
C2 C1 Ru1 70.69(8)
C6 C1 Ru1 71.26(8)
C7 C1 Ru1 128.58(10)
C3 C2 C1 121.79(13)
C3 C2 Ru1 74.15(9)
C1 C2 Ru1 71.29(8)
C3 C2 H2 119.1
C1 C2 H2 119.1
Ru1 C2 H2 127.6
C2 C3 C4 120.33(14)
C2 C3 Ru1 68.94(8)
C4 C3 Ru1 73.06(9)
C2 C3 H3 119.8
C4 C3 H3 119.8
Ru1 C3 H3 130.8
C5 C4 C3 119.08(15)
C5 C4 C10 119.42(16)
C3 C4 C10 121.50(16)
C5 C4 Ru1 72.69(9)
C3 C4 Ru1 70.41(9)
C10 C4 Ru1 127.56(13)
C6 C5 C4 119.74(14)
C6 C5 Ru1 67.76(8)
C4 C5 Ru1 71.42(9)
C6 C5 H5 120.1
C4 C5 H5 120.1
Ru1 C5 H5 134.0
C5 C6 C1 122.20(13)
C5 C6 Ru1 75.80(9)
C1 C6 Ru1 70.77(8)
C5 C6 H6 118.9
C1 C6 H6 118.9
Ru1 C6 H6 126.5
C1 C7 C9 113.17(14)
C1 C7 C8 109.73(14)
C9 C7 C8 110.20(14)
C1 C7 H7 107.9
C9 C7 H7 107.9
C8 C7 H7 107.9
C7 C8 H8A 109.5
C7 C8 H8B 109.5
H8A C8 H8B 109.5
C7 C8 H8C 109.5
H8A C8 H8C 109.5
H8B C8 H8C 109.5
C7 C9 H9A 109.5
C7 C9 H9B 109.5
H9A C9 H9B 109.5
C7 C9 H9C 109.5
H9A C9 H9C 109.5
H9B C9 H9C 109.5
C4 C10 H10A 109.5
C4 C10 H10B 109.5
H10A C10 H10B 109.5
C4 C10 H10C 109.5
H10A C10 H10C 109.5
H10B C10 H10C 109.5
N2 C11 N1 104.48(12)
N2 C11 Ru1 137.26(10)
N1 C11 Ru1 118.26(9)
C13 C12 N1 106.01(13)
C13 C12 H12 127.0
N1 C12 H12 127.0
C12 C13 N2 107.43(13)
C12 C13 H13 126.3
N2 C13 H13 126.3
C19 C14 C15 124.46(14)
C19 C14 N1 123.21(15)
C15 C14 N1 112.33(12)
C16 C15 C14 116.33(13)
C16 C15 Ru1 126.57(12)
C14 C15 Ru1 117.08(10)
C17 C16 C15 118.82(16)
C17 C16 H16 120.6
C15 C16 H16 120.6
C18 C17 F1 118.30(14)
C18 C17 C16 124.30(15)
F1 C17 C16 117.40(16)
C17 C18 C19 118.12(15)
C17 C18 H18 120.9
C19 C18 H18 120.9
C14 C19 C18 117.88(16)
C14 C19 H19 121.1
C18 C19 H19 121.1
N2 C20 C21 115.20(12)
N2 C20 H20A 108.5
C21 C20 H20A 108.5
N2 C20 H20B 108.5
C21 C20 H20B 108.5
H20A C20 H20B 107.5
C26 C21 C22 119.85(13)
C26 C21 C20 119.94(13)
C22 C21 C20 120.03(13)
C23 C22 C21 118.80(14)
C23 C22 C27 120.10(13)
C21 C22 C27 121.05(13)
C24 C23 C22 122.06(14)
C24 C23 H23 119.0
C22 C23 H23 119.0
C23 C24 C25 117.79(14)
C23 C24 C28 122.09(15)
C25 C24 C28 120.09(16)
C26 C25 C24 121.98(15)
C26 C25 H25 119.0
C24 C25 H25 119.0
C25 C26 C21 119.44(14)
C25 C26 C29 119.51(15)
C21 C26 C29 121.03(14)
C22 C27 H27A 109.5
C22 C27 H27B 109.5
H27A C27 H27B 109.5
C22 C27 H27C 109.5
H27A C27 H27C 109.5
H27B C27 H27C 109.5
C24 C28 H28A 109.5
C24 C28 H28B 109.5
H28A C28 H28B 109.5
C24 C28 H28C 109.5
H28A C28 H28C 109.5
H28B C28 H28C 109.5
C26 C29 H29A 109.5
C26 C29 H29B 109.5
H29A C29 H29B 109.5
C26 C29 H29C 109.5
H29A C29 H29C 109.5
H29B C29 H29C 109.5

loop_
_geom_bond_atom_site_label_1
_geom_bond_atom_site_label_2
_geom_bond_distance
Ru1 C11 2.0404(14)
Ru1 C15 2.0785(14)
Ru1 C2 2.1983(15)
Ru1 C1 2.2064(14)
Ru1 C6 2.2128(14)
Ru1 C3 2.2661(15)
Ru1 C4 2.3010(17)
Ru1 C5 2.3176(15)
Ru1 Cl1 2.4284(4)
F1 C17 1.3813(18)
N1 C11 1.3729(18)
N1 C12 1.3907(19)
N1 C14 1.4277(18)
N2 C11 1.3637(17)
N2 C13 1.3974(19)
N2 C20 1.4761(18)
C1 C2 1.435(2)
C1 C6 1.437(2)
C1 C7 1.519(2)
C2 C3 1.415(2)
C2 H2 0.9500
C3 C4 1.431(2)
C3 H3 0.9500
C4 C5 1.423(2)
C4 C10 1.502(2)
C5 C6 1.420(2)
C5 H5 0.9500
C6 H6 0.9500
C7 C9 1.535(2)
C7 C8 1.543(2)
C7 H7 1.0000
C8 H8A 0.9800
C8 H8B 0.9800
C8 H8C 0.9800
C9 H9A 0.9800
C9 H9B 0.9800
C9 H9C 0.9800
C10 H10A 0.9800
C10 H10B 0.9800
C10 H10C 0.9800
C12 C13 1.361(2)
C12 H12 0.9500
C13 H13 0.9500
C14 C19 1.394(2)
C14 C15 1.412(2)
C15 C16 1.408(2)
C16 C17 1.395(2)
C16 H16 0.9500
C17 C18 1.377(3)
C18 C19 1.407(2)
C18 H18 0.9500
C19 H19 0.9500
C20 C21 1.521(2)
C20 H20A 0.9900
C20 H20B 0.9900
C21 C26 1.406(2)
C21 C22 1.413(2)
C22 C23 1.412(2)
C22 C27 1.507(2)
C23 C24 1.394(2)
C23 H23 0.9500
C24 C25 1.401(2)
C24 C28 1.519(2)
C25 C26 1.400(2)
C25 H25 0.9500
C26 C29 1.520(2)
C27 H27A 0.9800
C27 H27B 0.9800
C27 H27C 0.9800
C28 H28A 0.9800
C28 H28B 0.9800
C28 H28C 0.9800
C29 H29A 0.9800
C29 H29B 0.9800
C29 H29C 0.9800

loop_
_geom_hbond_atom_site_label_D
_geom_hbond_atom_site_label_H
_geom_hbond_atom_site_label_A
_geom_hbond_distance_DH
_geom_hbond_distance_HA
_geom_hbond_distance_DA
_geom_hbond_angle_DHA
_geom_hbond_site_symmetry_A
C20 H20A Cl1 0.99 2.83 3.3997(15) 117.3 4_565

loop_
_geom_torsion_atom_site_label_1
_geom_torsion_atom_site_label_2
_geom_torsion_atom_site_label_3
_geom_torsion_atom_site_label_4
_geom_torsion
C6 C1 C2 C3 -0.5(2)
C7 C1 C2 C3 179.21(14)
Ru1 C1 C2 C3 -56.69(14)
C6 C1 C2 Ru1 56.18(11)
C7 C1 C2 Ru1 -124.09(13)
C1 C2 C3 C4 1.3(2)
Ru1 C2 C3 C4 -54.06(14)
C1 C2 C3 Ru1 55.37(13)
C2 C3 C4 C5 -3.8(2)
Ru1 C3 C4 C5 -56.00(14)
C2 C3 C4 C10 174.90(16)
Ru1 C3 C4 C10 122.74(17)
C2 C3 C4 Ru1 52.16(14)
C3 C4 C5 C6 5.6(2)
C10 C4 C5 C6 -173.19(15)
Ru1 C4 C5 C6 -49.31(13)
C3 C4 C5 Ru1 54.90(14)
C10 C4 C5 Ru1 -123.87(16)
C4 C5 C6 C1 -4.9(2)
Ru1 C5 C6 C1 -55.89(12)
C4 C5 C6 Ru1 50.94(13)
C2 C1 C6 C5 2.3(2)
C7 C1 C6 C5 -177.38(14)
Ru1 C1 C6 C5 58.23(13)
C2 C1 C6 Ru1 -55.89(12)
C7 C1 C6 Ru1 124.40(14)
C2 C1 C7 C9 150.95(15)
C6 C1 C7 C9 -29.3(2)
Ru1 C1 C7 C9 62.40(17)
C2 C1 C7 C8 -85.51(17)
C6 C1 C7 C8 94.20(18)
Ru1 C1 C7 C8 -174.06(11)
C13 N2 C11 N1 -0.23(15)
C20 N2 C11 N1 -172.74(12)
C13 N2 C11 Ru1 -179.25(12)
C20 N2 C11 Ru1 8.2(2)
C12 N1 C11 N2 -0.12(15)
C14 N1 C11 N2 -178.80(11)
C12 N1 C11 Ru1 179.13(9)
C14 N1 C11 Ru1 0.45(16)
C11 N1 C12 C13 0.42(17)
C14 N1 C12 C13 178.80(14)
N1 C12 C13 N2 -0.54(16)
C11 N2 C13 C12 0.49(17)
C20 N2 C13 C12 172.77(13)
C11 N1 C14 C19 -179.41(14)
C12 N1 C14 C19 2.3(2)
C11 N1 C14 C15 1.44(17)
C12 N1 C14 C15 -176.89(14)
C19 C14 C15 C16 -3.4(2)
N1 C14 C15 C16 175.73(12)
C19 C14 C15 Ru1 178.19(12)
N1 C14 C15 Ru1 -2.67(16)
C14 C15 C16 C17 1.8(2)
Ru1 C15 C16 C17 -179.92(12)
C15 C16 C17 C18 0.7(2)
C15 C16 C17 F1 -179.33(13)
F1 C17 C18 C19 178.11(14)
C16 C17 C18 C19 -2.0(3)
C15 C14 C19 C18 2.2(2)
N1 C14 C19 C18 -176.80(14)
C17 C18 C19 C14 0.5(2)
C11 N2 C20 C21 -146.21(13)
C13 N2 C20 C21 42.4(2)
N2 C20 C21 C26 84.44(17)
N2 C20 C21 C22 -100.35(16)
C26 C21 C22 C23 2.3(2)
C20 C21 C22 C23 -172.89(13)
C26 C21 C22 C27 179.75(14)
C20 C21 C22 C27 4.5(2)
C21 C22 C23 C24 -0.2(2)
C27 C22 C23 C24 -177.67(14)
C22 C23 C24 C25 -2.1(2)
C22 C23 C24 C28 175.89(16)
C23 C24 C25 C26 2.4(2)
C28 C24 C25 C26 -175.61(16)
C24 C25 C26 C21 -0.4(2)
C24 C25 C26 C29 178.21(15)
C22 C21 C26 C25 -2.0(2)
C20 C21 C26 C25 173.18(14)
C22 C21 C26 C29 179.38(14)
C20 C21 C26 C29 -5.4(2)
